data_7005533
loop_
_publ_author_name
'Wiggin, Seth B.'
'Hughes, Robert W.'
'Price, Daniel J.'
'Weller, Mark T.'

_publ_section_title
;
 Iron arsenate frameworks.
;
_journal_issue 27
_journal_name_full 'Dalton transactions (Cambridge, England : 2003)'
_journal_page_first 2935
_journal_page_last 2941
_journal_paper_doi 10.1039/b702847d
_journal_year 2007
_chemical_formula_sum 'C4 H12 As6 Fe4 N2 O22'
_chemical_formula_weight 1113.08
_chemical_name_systematic
;
?
;
_space_group_IT_number 2
_symmetry_cell_setting triclinic
_symmetry_space_group_name_Hall '-P 1'
_symmetry_space_group_name_H-M 'P -1'
_atom_sites_solution_hydrogens geom
_atom_sites_solution_primary direct
_atom_sites_solution_secondary difmap
_cell_angle_alpha 72.396(2)
_cell_angle_beta 80.801(2)
_cell_angle_gamma 79.085(2)
_cell_formula_units_Z 1
_cell_length_a 6.7503(2)
_cell_length_b 7.7757(3)
_cell_length_c 11.2924(3)
_cell_measurement_reflns_used 7194
_cell_measurement_temperature 120(2)
_cell_measurement_theta_max 27.48
_cell_measurement_theta_min 2.91
_cell_volume 551.40(3)
_computing_cell_refinement 'DENZO (Otwinowski & Minor, 1997) & COLLECT (Hooft, R.W.W., 1998)'
_computing_data_collection 'COLLECT (Hooft, R.W.W., 1998)'
_computing_data_reduction 'DENZO (Otwinowski & Minor, 1997) & COLLECT (Hooft, R.W.W., 1998)'
_computing_molecular_graphics 'CAMERON (Watkin, et al., 1993)'
_computing_publication_material 'WINGX (Farrugia, 1998)'
_computing_structure_refinement 'SHELXL-97 (Sheldrick, 1997)'
_computing_structure_solution 'SHELXS-97 (Sheldrick, 1997)'
_diffrn_ambient_temperature 120(2)
_diffrn_detector_area_resol_mean 9.091
_diffrn_measured_fraction_theta_full 0.996
_diffrn_measured_fraction_theta_max 0.996
_diffrn_measurement_device_type 'Bruker-Nonius CCD camera on \k-goniostat'
_diffrn_measurement_method '\f & \w scans to fill the asymmetric unit'
_diffrn_radiation_monochromator graphite
_diffrn_radiation_source 'Bruker Nonius FR591 Rotating Anode'
_diffrn_radiation_type MoK\a
_diffrn_radiation_wavelength 0.71073
_diffrn_reflns_av_R_equivalents 0.0644
_diffrn_reflns_av_sigmaI/netI 0.0414
_diffrn_reflns_limit_h_max 8
_diffrn_reflns_limit_h_min -8
_diffrn_reflns_limit_k_max 10
_diffrn_reflns_limit_k_min -10
_diffrn_reflns_limit_l_max 14
_diffrn_reflns_limit_l_min -14
_diffrn_reflns_number 11483
_diffrn_reflns_theta_full 27.46
_diffrn_reflns_theta_max 27.46
_diffrn_reflns_theta_min 3.09
_diffrn_standards_number 0
_exptl_absorpt_coefficient_mu 11.623
_exptl_absorpt_correction_T_max 0.8926
_exptl_absorpt_correction_T_min 0.2046
_exptl_absorpt_correction_type multi-scan
_exptl_absorpt_process_details
;
SADABS V2.10 (Sheldrick, G.M., 2003)
;
_exptl_crystal_colour blue
_exptl_crystal_density_diffrn 3.352
_exptl_crystal_density_method 'not measured'
_exptl_crystal_description needle
_exptl_crystal_F_000 528
_exptl_crystal_size_max 0.20
_exptl_crystal_size_mid 0.01
_exptl_crystal_size_min 0.01
_refine_diff_density_max 1.171
_refine_diff_density_min -1.017
_refine_diff_density_rms 0.191
_refine_ls_extinction_coef 0.0063(6)
_refine_ls_extinction_expression Fc^*^=kFc[1+0.001xFc^2^\l^3^/sin(2\q)]^-1/4^
_refine_ls_extinction_method SHELXL
_refine_ls_goodness_of_fit_ref 1.064
_refine_ls_hydrogen_treatment constr
_refine_ls_matrix_type full
_refine_ls_number_parameters 169
_refine_ls_number_reflns 2516
_refine_ls_number_restraints 60
_refine_ls_restrained_S_all 1.051
_refine_ls_R_factor_all 0.0366
_refine_ls_R_factor_gt 0.0308
_refine_ls_shift/su_max 0.002
_refine_ls_shift/su_mean 0.000
_refine_ls_structure_factor_coef Fsqd
_refine_ls_weighting_details 'calc w=1/[\s^2^(Fo^2^)+(0.0196P)^2^+3.8020P] where P=(Fo^2^+2Fc^2^)/3'
_refine_ls_weighting_scheme calc
_refine_ls_wR_factor_gt 0.0702
_refine_ls_wR_factor_ref 0.0726
_reflns_number_gt 2245
_reflns_number_total 2516
_reflns_threshold_expression >2sigma(I)
_cod_data_source_file b702847d.txt
_cod_data_source_block 3
_cod_original_sg_symbol_H-M P-1
_cod_database_code 7005533

loop_
_symmetry_equiv_pos_as_xyz
'x, y, z'
'-x, -y, -z'

loop_
_atom_site_label
_atom_site_type_symbol
_atom_site_fract_x
_atom_site_fract_y
_atom_site_fract_z
_atom_site_U_iso_or_equiv
_atom_site_adp_type
_atom_site_occupancy
_atom_site_symmetry_multiplicity
_atom_site_calc_flag
_atom_site_refinement_flags
_atom_site_disorder_assembly
_atom_site_disorder_group
C1 C -0.1819(8) 0.0991(7) 0.0498(4) 0.0120(7) Uani 1 1 d U . .
H1A H -0.3038 0.1934 0.0366 0.040 Uiso 1 1 d R . .
H1B H -0.1803 0.0423 0.1410 0.040 Uiso 1 1 d R . .
C2 C 0.1939(7) 0.0444(7) 0.0113(4) 0.0120(7) Uani 1 1 d U . .
H2A H 0.3187 0.0997 -0.0246 0.018(15) Uiso 1 1 d R . .
H2B H 0.2030 -0.0139 0.1019 0.005(12) Uiso 1 1 d R . .
As1 As 0.14128(7) 0.11140(6) 0.35074(4) 0.00638(13) Uani 1 1 d U . .
As2 As 0.49029(7) 0.53450(6) 0.20804(4) 0.00700(13) Uani 1 1 d U . .
As3 As 0.34220(7) 0.26805(6) 0.62588(4) 0.00554(12) Uani 1 1 d U . .
Fe4 Fe 0.63718(10) 0.13614(9) 0.40193(6) 0.00717(15) Uani 1 1 d . . .
Fe5 Fe 0.14988(10) -0.33035(9) 0.43255(6) 0.00640(15) Uani 1 1 d . . .
N1 N 0.0035(8) 0.1874(7) -0.0037(5) 0.0319(12) Uani 1 1 d U . .
H1C H 0.0119 0.2704 0.0382 0.060 Uiso 1 1 d R . .
H1D H -0.0013 0.2483 -0.0872 0.060 Uiso 1 1 d R . .
O1 O 0.1700(5) 0.2846(4) 0.2147(3) 0.0100(7) Uani 1 1 d . . .
O2 O 0.3310(5) 0.0953(4) 0.4379(3) 0.0073(6) Uani 1 1 d . . .
O3 O 0.1469(5) -0.0740(4) 0.3063(3) 0.0098(7) Uani 1 1 d U . .
O4 O -0.0814(5) 0.1803(4) 0.4271(3) 0.0094(7) Uani 1 1 d U . .
O5 O 0.1424(5) 0.4108(4) 0.5679(3) 0.0085(6) Uani 1 1 d U . .
O6 O 0.5547(5) 0.2968(4) 0.5257(3) 0.0072(6) Uani 1 1 d U . .
O7 O 0.3727(5) 0.3181(5) 0.7620(3) 0.0096(7) Uani 1 1 d . . .
O8 O 0.2997(5) 0.0538(4) 0.6914(3) 0.0096(7) Uani 1 1 d U . .
O9 O 0.6252(5) 0.3283(5) 0.2390(3) 0.0138(7) Uani 1 1 d U . .
O10 O 0.4854(5) 0.6209(5) 0.0522(3) 0.0154(7) Uani 1 1 d U . .
O11 O 0.2579(5) 0.5555(4) 0.2823(3) 0.0095(7) Uani 1 1 d U . .

loop_
_atom_site_aniso_label
_atom_site_aniso_U_11
_atom_site_aniso_U_22
_atom_site_aniso_U_33
_atom_site_aniso_U_23
_atom_site_aniso_U_13
_atom_site_aniso_U_12
C1 0.0178(17) 0.0151(18) 0.0052(15) -0.0036(13) -0.0025(13) -0.0056(14)
C2 0.0178(17) 0.0151(18) 0.0052(15) -0.0036(13) -0.0025(13) -0.0056(14)
As1 0.0066(2) 0.0067(2) 0.0059(2) -0.00191(17) -0.00161(17) -0.00023(17)
As2 0.0084(2) 0.0072(2) 0.0061(2) -0.00218(17) -0.00190(17) -0.00128(17)
As3 0.0057(2) 0.0050(2) 0.0063(2) -0.00164(17) -0.00194(16) -0.00072(16)
Fe4 0.0076(3) 0.0064(3) 0.0086(3) -0.0031(2) -0.0031(2) -0.0002(2)
Fe5 0.0074(3) 0.0058(3) 0.0065(3) -0.0018(2) -0.0011(2) -0.0018(2)
N1 0.044(3) 0.025(3) 0.028(3) -0.003(2) -0.007(2) -0.014(2)
O1 0.0125(16) 0.0105(17) 0.0053(15) 0.0017(12) -0.0021(12) -0.0029(13)
O2 0.0069(15) 0.0068(16) 0.0077(15) -0.0009(12) -0.0026(12) -0.0002(12)
O3 0.0142(16) 0.0072(16) 0.0093(16) -0.0040(13) -0.0012(13) -0.0022(13)
O4 0.0083(15) 0.0099(17) 0.0094(16) -0.0023(13) -0.0009(12) -0.0003(13)
O5 0.0054(15) 0.0070(16) 0.0112(16) 0.0005(13) -0.0029(12) 0.0002(12)
O6 0.0046(14) 0.0086(16) 0.0080(15) -0.0023(12) -0.0017(12) 0.0008(12)
O7 0.0117(16) 0.0127(17) 0.0072(15) -0.0052(13) 0.0004(12) -0.0062(13)
O8 0.0120(16) 0.0077(16) 0.0095(16) -0.0016(13) -0.0010(13) -0.0042(13)
O9 0.0135(17) 0.0099(17) 0.0192(18) -0.0054(14) -0.0070(14) 0.0019(14)
O10 0.0173(18) 0.021(2) 0.0076(16) -0.0015(14) -0.0029(14) -0.0048(15)
O11 0.0097(16) 0.0103(17) 0.0096(16) -0.0037(13) -0.0001(13) -0.0032(13)

loop_
_atom_type_symbol
_atom_type_description
_atom_type_scat_dispersion_real
_atom_type_scat_dispersion_imag
_atom_type_scat_source
C C 0.0033 0.0016 'International Tables Vol C Tables 4.2.6.8 and 6.1.1.4'
H H 0.0000 0.0000 'International Tables Vol C Tables 4.2.6.8 and 6.1.1.4'
As As 0.0499 2.0058 'International Tables Vol C Tables 4.2.6.8 and 6.1.1.4'
Fe Fe 0.3463 0.8444 'International Tables Vol C Tables 4.2.6.8 and 6.1.1.4'
N N 0.0061 0.0033 'International Tables Vol C Tables 4.2.6.8 and 6.1.1.4'
O O 0.0106 0.0060 'International Tables Vol C Tables 4.2.6.8 and 6.1.1.4'

loop_
_geom_angle_atom_site_label_1
_geom_angle_atom_site_label_2
_geom_angle_atom_site_label_3
_geom_angle
_geom_angle_site_symmetry_1
_geom_angle_site_symmetry_3
_geom_angle_publ_flag
N1 C1 C2 110.8(4) . 2 ?
N1 C1 H1A 109.1 . . ?
C2 C1 H1A 109.6 2 . ?
N1 C1 H1B 110.3 . . ?
C2 C1 H1B 109.1 2 . ?
H1A C1 H1B 108.0 . . ?
C1 C2 N1 110.4(4) 2 . ?
C1 C2 H2A 109.4 2 . ?
N1 C2 H2A 111.7 . . ?
C1 C2 H2B 108.9 2 . ?
N1 C2 H2B 108.4 . . ?
H2A C2 H2B 107.9 . . ?
O3 As1 O4 114.94(16) . . ?
O3 As1 O2 113.47(16) . . ?
O4 As1 O2 108.51(15) . . ?
O3 As1 O1 105.60(16) . . ?
O4 As1 O1 105.16(16) . . ?
O2 As1 O1 108.63(15) . . ?
O9 As2 O11 117.05(17) . . ?
O9 As2 O10 109.51(18) . . ?
O11 As2 O10 110.80(17) . . ?
O9 As2 O7 108.30(16) . 2_666 ?
O11 As2 O7 109.13(16) . 2_666 ?
O10 As2 O7 100.79(16) . 2_666 ?
O5 As3 O8 114.21(16) . . ?
O5 As3 O6 111.65(15) . . ?
O8 As3 O6 116.33(16) . . ?
O5 As3 O7 106.47(16) . . ?
O8 As3 O7 97.70(15) . . ?
O6 As3 O7 108.96(15) . . ?
O9 Fe4 O8 88.93(14) . 2_656 ?
O9 Fe4 O4 93.56(13) . 1_655 ?
O8 Fe4 O4 104.45(13) 2_656 1_655 ?
O9 Fe4 O6 100.44(13) . . ?
O8 Fe4 O6 169.91(13) 2_656 . ?
O4 Fe4 O6 78.90(12) 1_655 . ?
O9 Fe4 O2 99.21(13) . . ?
O8 Fe4 O2 89.88(13) 2_656 . ?
O4 Fe4 O2 161.00(13) 1_655 . ?
O6 Fe4 O2 84.96(12) . . ?
O9 Fe4 O2 172.16(14) . 2_656 ?
O8 Fe4 O2 83.45(13) 2_656 2_656 ?
O4 Fe4 O2 86.59(12) 1_655 2_656 ?
O6 Fe4 O2 87.29(12) . 2_656 ?
O2 Fe4 O2 82.66(13) . 2_656 ?
O3 Fe5 O11 88.54(13) . 1_545 ?
O3 Fe5 O5 177.39(13) . 1_545 ?
O11 Fe5 O5 93.81(13) 1_545 1_545 ?
O3 Fe5 O5 105.78(13) . 2_556 ?
O11 Fe5 O5 87.17(12) 1_545 2_556 ?
O5 Fe5 O5 73.23(13) 1_545 2_556 ?
O3 Fe5 O4 84.28(12) . 2_556 ?
O11 Fe5 O4 169.43(12) 1_545 2_556 ?
O5 Fe5 O4 93.55(12) 1_545 2_556 ?
O5 Fe5 O4 102.22(12) 2_556 2_556 ?
O3 Fe5 O6 86.52(12) . 2_656 ?
O11 Fe5 O6 97.71(12) 1_545 2_656 ?
O5 Fe5 O6 94.29(12) 1_545 2_656 ?
O5 Fe5 O6 166.94(12) 2_556 2_656 ?
O4 Fe5 O6 74.17(12) 2_556 2_656 ?
C1 N1 C2 110.3(4) . . ?
C1 N1 H1C 109.4 . . ?
C2 N1 H1C 108.5 . . ?
C1 N1 H1D 111.0 . . ?
C2 N1 H1D 109.1 . . ?
H1C N1 H1D 108.4 . . ?
As1 O2 Fe4 136.22(17) . . ?
As1 O2 Fe4 116.82(16) . 2_656 ?
Fe4 O2 Fe4 97.34(13) . 2_656 ?
As1 O3 Fe5 122.26(17) . . ?
As1 O4 Fe4 124.98(18) . 1_455 ?
As1 O4 Fe5 131.11(17) . 2_556 ?
Fe4 O4 Fe5 103.91(13) 1_455 2_556 ?
As3 O5 Fe5 125.93(17) . 1_565 ?
As3 O5 Fe5 124.37(17) . 2_556 ?
Fe5 O5 Fe5 106.77(13) 1_565 2_556 ?
As3 O6 Fe4 118.81(17) . . ?
As3 O6 Fe5 127.01(17) . 2_656 ?
Fe4 O6 Fe5 102.71(13) . 2_656 ?
As2 O7 As3 133.30(19) 2_666 . ?
As3 O8 Fe4 122.62(17) . 2_656 ?
As2 O9 Fe4 128.6(2) . . ?
As2 O11 Fe5 129.04(18) . 1_565 ?

loop_
_geom_bond_atom_site_label_1
_geom_bond_atom_site_label_2
_geom_bond_distance
_geom_bond_site_symmetry_2
_geom_bond_publ_flag
C1 N1 1.495(7) . ?
C1 C2 1.498(7) 2 ?
C1 H1A 0.9911 . ?
C1 H1B 0.9917 . ?
C2 C1 1.498(7) 2 ?
C2 N1 1.527(7) . ?
C2 H2A 0.9915 . ?
C2 H2B 0.9916 . ?
As1 O3 1.656(3) . ?
As1 O4 1.688(3) . ?
As1 O2 1.701(3) . ?
As1 O1 1.722(3) . ?
As2 O9 1.653(3) . ?
As2 O11 1.660(3) . ?
As2 O10 1.686(3) . ?
As2 O7 1.738(3) 2_666 ?
As3 O5 1.660(3) . ?
As3 O8 1.665(3) . ?
As3 O6 1.685(3) . ?
As3 O7 1.746(3) . ?
Fe4 O9 1.991(4) . ?
Fe4 O8 2.009(3) 2_656 ?
Fe4 O4 2.070(3) 1_655 ?
Fe4 O6 2.090(3) . ?
Fe4 O2 2.107(3) . ?
Fe4 O2 2.137(3) 2_656 ?
Fe5 O3 2.069(3) . ?
Fe5 O11 2.114(3) 1_545 ?
Fe5 O5 2.131(3) 1_545 ?
Fe5 O5 2.181(3) 2_556 ?
Fe5 O4 2.184(3) 2_556 ?
Fe5 O6 2.200(3) 2_656 ?
N1 H1C 0.9219 . ?
N1 H1D 0.9215 . ?
O2 Fe4 2.137(3) 2_656 ?
O4 Fe4 2.070(3) 1_455 ?
O4 Fe5 2.184(3) 2_556 ?
O5 Fe5 2.131(3) 1_565 ?
O5 Fe5 2.181(3) 2_556 ?
O6 Fe5 2.200(3) 2_656 ?
O7 As2 1.738(3) 2_666 ?
O8 Fe4 2.009(3) 2_656 ?
O11 Fe5 2.114(3) 1_565 ?

loop_
_geom_hbond_atom_site_label_D
_geom_hbond_atom_site_label_H
_geom_hbond_atom_site_label_A
_geom_hbond_distance_DH
_geom_hbond_distance_HA
_geom_hbond_distance_DA
_geom_hbond_angle_DHA
_geom_hbond_site_symmetry_A
N1 H1C O1 0.92 2.45 3.202(6) 139.3 .
